data_2214663
loop_
_publ_author_name
'Li, Shu-Hong'
'Xu, Cai-Hong'

_publ_section_title
;
 5,11,11-Trimethyl-11<i>H</i>-benzo[<i>a</i>]fluorene
;
_journal_coeditor_code GK2079
_journal_issue 8
_journal_name_full 'Acta Crystallographica Section E'
_journal_page_first o3658
_journal_page_last o3658
_journal_paper_doi 10.1107/S1600536807034320
_journal_volume 63
_journal_year 2007
_chemical_formula_iupac 'C20 H18'
_chemical_formula_moiety 'C20 H18'
_chemical_formula_sum 'C20 H18'
_chemical_formula_weight 258.34
_chemical_name_systematic
;
5,11,11-Trimethyl-11<i>H</i>-benzo[<i>a</i>]fluorene
;
_space_group_IT_number 29
_symmetry_cell_setting orthorhombic
_symmetry_space_group_name_Hall 'P 2c -2ac'
_symmetry_space_group_name_H-M 'P c a 21'
_atom_sites_solution_hydrogens geom
_atom_sites_solution_primary direct
_atom_sites_solution_secondary difmap
_audit_creation_method SHELXL-97
_cell_angle_alpha 90.00
_cell_angle_beta 90.00
_cell_angle_gamma 90.00
_cell_formula_units_Z 4
_cell_length_a 9.5632(19)
_cell_length_b 9.3715(19)
_cell_length_c 16.089(3)
_cell_measurement_reflns_used 3084
_cell_measurement_temperature 295(2)
_cell_measurement_theta_max 27.48
_cell_measurement_theta_min 2.17
_cell_volume 1441.9(5)
_computing_cell_refinement RAPID-AUTO
_computing_data_collection 'RAPID-AUTO (Rigaku, 2001)'
_computing_data_reduction RAPID-AUTO
_computing_molecular_graphics
;
SHELXTL/PC (Sheldrick, 1994) and MERCURY (Macrae <i>et al.</i>,
2006)
;
_computing_publication_material SHELXL97
_computing_structure_refinement 'SHELXL97 (Sheldrick, 1997)'
_computing_structure_solution 'SHELXS97 (Sheldrick, 1997)'
_diffrn_ambient_temperature 295(2)
_diffrn_measured_fraction_theta_full 0.990
_diffrn_measured_fraction_theta_max 0.990
_diffrn_measurement_device_type 'Rigaku R-AXIS RAPID'
_diffrn_measurement_method \w
_diffrn_radiation_monochromator graphite
_diffrn_radiation_source 'Rotating anode'
_diffrn_radiation_type MoK\a
_diffrn_radiation_wavelength 0.71073
_diffrn_reflns_av_R_equivalents 0.0185
_diffrn_reflns_av_sigmaI/netI 0.0393
_diffrn_reflns_limit_h_max 12
_diffrn_reflns_limit_h_min -12
_diffrn_reflns_limit_k_max 12
_diffrn_reflns_limit_k_min -12
_diffrn_reflns_limit_l_max 20
_diffrn_reflns_limit_l_min -20
_diffrn_reflns_number 3084
_diffrn_reflns_theta_full 27.48
_diffrn_reflns_theta_max 27.48
_diffrn_reflns_theta_min 2.17
_diffrn_standards_decay_% 0
_diffrn_standards_interval_count 0
_diffrn_standards_interval_time 0
_diffrn_standards_number 0
_exptl_absorpt_coefficient_mu 0.067
_exptl_absorpt_correction_type none
_exptl_crystal_colour colorless
_exptl_crystal_density_diffrn 1.190
_exptl_crystal_density_method 'not measured'
_exptl_crystal_description platelet
_exptl_crystal_F_000 552
_exptl_crystal_size_max 0.31
_exptl_crystal_size_mid 0.26
_exptl_crystal_size_min 0.22
_refine_diff_density_max 0.119
_refine_diff_density_min -0.109
_refine_ls_extinction_coef 0.0309(11)
_refine_ls_extinction_expression Fc^*^=kFc[1+0.001xFc^2^\l^3^/sin(2\q)]^-1/4^
_refine_ls_extinction_method SHELXL97
_refine_ls_goodness_of_fit_ref 1.066
_refine_ls_hydrogen_treatment constr
_refine_ls_matrix_type full
_refine_ls_number_parameters 183
_refine_ls_number_reflns 1702
_refine_ls_number_restraints 0
_refine_ls_restrained_S_all 1.065
_refine_ls_R_factor_all 0.0557
_refine_ls_R_factor_gt 0.0381
_refine_ls_shift/su_max 0.000
_refine_ls_shift/su_mean 0.000
_refine_ls_structure_factor_coef Fsqd
_refine_ls_weighting_details 'calc w=1/[\s^2^(Fo^2^)+(0.007P)^2^+0.2P] where P=(Fo^2^+2Fc^2^)/3'
_refine_ls_weighting_scheme calc
_refine_ls_wR_factor_gt 0.0638
_refine_ls_wR_factor_ref 0.0672
_reflns_number_gt 1216
_reflns_number_total 1702
_reflns_threshold_expression I>2\s(I)
_cod_data_source_file gk2079.cif
_cod_data_source_block I
_cod_database_code 2214663
_cod_database_fobs_code 2214663

loop_
_symmetry_equiv_pos_as_xyz
'x, y, z'
'-x, -y, z+1/2'
'x+1/2, -y, z'
'-x+1/2, y, z+1/2'

loop_
_atom_site_type_symbol
_atom_site_label
_atom_site_fract_x
_atom_site_fract_y
_atom_site_fract_z
_atom_site_U_iso_or_equiv
_atom_site_adp_type
_atom_site_calc_flag
_atom_site_refinement_flags
_atom_site_occupancy
C C1 0.3492(3) 0.6555(3) 0.74283(17) 0.0494(6) Uani d . 1
C C2 0.3398(3) 0.7348(3) 0.82441(17) 0.0479(6) Uani d . 1
C C3 0.2341(3) 0.7335(3) 0.88295(17) 0.0604(8) Uani d . 1
H H3A 0.1547 0.6778 0.8750 0.072 Uiso calc R 1
C C4 0.2484(4) 0.8161(3) 0.9532(2) 0.0683(8) Uani d . 1
H H4A 0.1783 0.8144 0.9933 0.082 Uiso calc R 1
C C5 0.3630(3) 0.9005(3) 0.9655(2) 0.0710(9) Uani d . 1
H H5A 0.3700 0.9562 1.0131 0.085 Uiso calc R 1
C C6 0.4688(3) 0.9028(3) 0.90671(19) 0.0632(8) Uani d . 1
H H6A 0.5471 0.9601 0.9143 0.076 Uiso calc R 1
C C7 0.4563(3) 0.8193(3) 0.83708(17) 0.0493(7) Uani d . 1
C C8 0.5481(2) 0.8018(3) 0.76460(15) 0.0468(6) Uani d . 1
C C9 0.6766(2) 0.8676(3) 0.74735(19) 0.0543(7) Uani d . 1
H H9A 0.7160 0.9291 0.7862 0.065 Uiso calc R 1
C C10 0.7438(3) 0.8426(2) 0.67483(18) 0.0530(7) Uani d . 1
C C11 0.6831(3) 0.7487(3) 0.61546(17) 0.0486(6) Uani d . 1
C C12 0.7497(4) 0.7194(3) 0.5390(2) 0.0621(7) Uani d . 1
H H12A 0.8336 0.7647 0.5264 0.075 Uiso calc R 1
C C13 0.6939(3) 0.6266(4) 0.4837(2) 0.0734(9) Uani d . 1
H H13A 0.7390 0.6099 0.4335 0.088 Uiso calc R 1
C C14 0.5699(3) 0.5561(4) 0.50155(19) 0.0684(9) Uani d . 1
H H14A 0.5338 0.4903 0.4639 0.082 Uiso calc R 1
C C15 0.5011(3) 0.5827(3) 0.57354(18) 0.0576(7) Uani d . 1
H H15A 0.4169 0.5363 0.5840 0.069 Uiso calc R 1
C C16 0.5541(3) 0.6789(3) 0.63294(16) 0.0473(6) Uani d . 1
C C17 0.4877(2) 0.7098(2) 0.70901(16) 0.0433(6) Uani d . 1
C C18 0.2245(3) 0.6957(3) 0.68713(18) 0.0633(8) Uani d . 1
H H18A 0.2254 0.7966 0.6769 0.095 Uiso calc R 1
H H18B 0.1389 0.6699 0.7144 0.095 Uiso calc R 1
H H18C 0.2314 0.6455 0.6353 0.095 Uiso calc R 1
C C19 0.3511(3) 0.4956(3) 0.75899(18) 0.0643(8) Uani d . 1
H H19A 0.2629 0.4667 0.7820 0.096 Uiso calc R 1
H H19B 0.4246 0.4733 0.7975 0.096 Uiso calc R 1
H H19C 0.3670 0.4458 0.7077 0.096 Uiso calc R 1
C C20 0.8835(3) 0.9111(3) 0.6573(2) 0.0769(10) Uani d . 1
H H20A 0.9137 0.9633 0.7054 0.115 Uiso calc R 1
H H20B 0.8747 0.9751 0.6110 0.115 Uiso calc R 1
H H20C 0.9509 0.8385 0.6444 0.115 Uiso calc R 1

loop_
_atom_site_aniso_label
_atom_site_aniso_U_11
_atom_site_aniso_U_22
_atom_site_aniso_U_33
_atom_site_aniso_U_12
_atom_site_aniso_U_13
_atom_site_aniso_U_23
C1 0.0484(14) 0.0450(14) 0.0547(16) -0.0066(11) -0.0079(13) 0.0020(13)
C2 0.0528(14) 0.0417(13) 0.0491(14) 0.0040(12) -0.0030(13) 0.0052(13)
C3 0.0603(18) 0.0589(17) 0.0620(18) 0.0018(15) 0.0006(15) 0.0069(17)
C4 0.078(2) 0.0657(17) 0.0608(17) 0.0128(19) 0.0070(16) 0.0010(17)
C5 0.087(2) 0.0637(19) 0.0619(19) 0.0132(18) -0.0064(19) -0.0148(17)
C6 0.0653(19) 0.0585(18) 0.0660(19) 0.0021(15) -0.0086(16) -0.0107(16)
C7 0.0539(15) 0.0404(13) 0.0537(16) 0.0041(12) -0.0081(14) -0.0004(14)
C8 0.0463(13) 0.0389(13) 0.0553(17) 0.0026(11) -0.0093(13) 0.0006(13)
C9 0.0502(15) 0.0397(14) 0.0730(19) -0.0017(11) -0.0102(15) -0.0076(14)
C10 0.0452(14) 0.0392(13) 0.075(2) 0.0031(13) -0.0024(14) 0.0029(14)
C11 0.0494(14) 0.0383(13) 0.0580(16) 0.0053(11) -0.0028(13) 0.0057(13)
C12 0.0584(16) 0.0615(18) 0.0664(17) 0.0051(16) 0.0034(15) 0.0059(17)
C13 0.076(2) 0.086(2) 0.059(2) 0.0133(19) 0.0049(17) -0.0053(19)
C14 0.075(2) 0.074(2) 0.0560(18) 0.0074(19) -0.0087(17) -0.0119(16)
C15 0.0607(16) 0.0585(16) 0.0535(16) -0.0005(15) -0.0084(14) -0.0052(15)
C16 0.0485(14) 0.0424(13) 0.0510(16) 0.0040(12) -0.0097(13) 0.0028(13)
C17 0.0453(13) 0.0359(12) 0.0488(14) 0.0014(11) -0.0078(12) 0.0030(13)
C18 0.0505(15) 0.0747(18) 0.065(2) -0.0061(14) -0.0101(14) 0.0042(17)
C19 0.0790(18) 0.0483(14) 0.0657(19) -0.0099(14) 0.0001(16) 0.0009(16)
C20 0.0545(17) 0.0645(19) 0.112(3) -0.0106(15) 0.0074(18) -0.007(2)

loop_
_atom_type_symbol
_atom_type_description
_atom_type_scat_dispersion_real
_atom_type_scat_dispersion_imag
_atom_type_scat_source
C C 0.0033 0.0016 'International Tables Vol C Tables 4.2.6.8 and 6.1.1.4'
H H 0.0000 0.0000 'International Tables Vol C Tables 4.2.6.8 and 6.1.1.4'

loop_
_geom_angle_atom_site_label_1
_geom_angle_atom_site_label_2
_geom_angle_atom_site_label_3
_geom_angle
C2 C1 C17 101.4(2)
C2 C1 C19 109.7(2)
C17 C1 C19 112.4(2)
C2 C1 C18 109.9(2)
C17 C1 C18 112.7(2)
C19 C1 C18 110.5(2)
C7 C2 C3 119.6(3)
C7 C2 C1 111.2(2)
C3 C2 C1 129.1(3)
C4 C3 C2 118.8(3)
C4 C3 H3A 120.6
C2 C3 H3A 120.6
C5 C4 C3 121.6(3)
C5 C4 H4A 119.2
C3 C4 H4A 119.2
C4 C5 C6 119.8(3)
C4 C5 H5A 120.1
C6 C5 H5A 120.1
C7 C6 C5 119.0(3)
C7 C6 H6A 120.5
C5 C6 H6A 120.5
C6 C7 C2 121.2(3)
C6 C7 C8 131.3(3)
C2 C7 C8 107.5(2)
C17 C8 C9 121.1(2)
C17 C8 C7 109.7(2)
C9 C8 C7 129.2(2)
C10 C9 C8 120.7(3)
C10 C9 H9A 119.6
C8 C9 H9A 119.6
C9 C10 C11 119.5(2)
C9 C10 C20 120.5(3)
C11 C10 C20 119.9(3)
C12 C11 C10 121.4(3)
C12 C11 C16 118.2(2)
C10 C11 C16 120.3(2)
C13 C12 C11 121.3(3)
C13 C12 H12A 119.4
C11 C12 H12A 119.4
C12 C13 C14 120.5(3)
C12 C13 H13A 119.7
C14 C13 H13A 119.7
C15 C14 C13 120.2(3)
C15 C14 H14A 119.9
C13 C14 H14A 119.9
C14 C15 C16 121.5(3)
C14 C15 H15A 119.2
C16 C15 H15A 119.2
C17 C16 C15 124.0(2)
C17 C16 C11 117.9(2)
C15 C16 C11 118.2(2)
C8 C17 C16 120.4(2)
C8 C17 C1 110.2(2)
C16 C17 C1 129.4(2)
C1 C18 H18A 109.5
C1 C18 H18B 109.5
H18A C18 H18B 109.5
C1 C18 H18C 109.5
H18A C18 H18C 109.5
H18B C18 H18C 109.5
C1 C19 H19A 109.5
C1 C19 H19B 109.5
H19A C19 H19B 109.5
C1 C19 H19C 109.5
H19A C19 H19C 109.5
H19B C19 H19C 109.5
C10 C20 H20A 109.5
C10 C20 H20B 109.5
H20A C20 H20B 109.5
C10 C20 H20C 109.5
H20A C20 H20C 109.5
H20B C20 H20C 109.5

loop_
_geom_bond_atom_site_label_1
_geom_bond_atom_site_label_2
_geom_bond_distance
C1 C2 1.511(3)
C1 C17 1.519(3)
C1 C19 1.522(4)
C1 C18 1.539(3)
C2 C7 1.382(4)
C2 C3 1.382(4)
C3 C4 1.377(4)
C3 H3A 0.9300
C4 C5 1.366(4)
C4 H4A 0.9300
C5 C6 1.385(4)
C5 H5A 0.9300
C6 C7 1.372(4)
C6 H6A 0.9300
C7 C8 1.469(3)
C8 C17 1.370(3)
C8 C9 1.402(3)
C9 C10 1.353(4)
C9 H9A 0.9300
C10 C11 1.422(4)
C10 C20 1.509(3)
C11 C12 1.412(4)
C11 C16 1.424(3)
C12 C13 1.353(4)
C12 H12A 0.9300
C13 C14 1.387(4)
C13 H13A 0.9300
C14 C15 1.355(4)
C14 H14A 0.9300
C15 C16 1.409(4)
C15 H15A 0.9300
C16 C17 1.409(3)
C18 H18A 0.9600
C18 H18B 0.9600
C18 H18C 0.9600
C19 H19A 0.9600
C19 H19B 0.9600
C19 H19C 0.9600
C20 H20A 0.9600
C20 H20B 0.9600
C20 H20C 0.9600

loop_
_geom_hbond_atom_site_label_D
_geom_hbond_atom_site_label_H
_geom_hbond_atom_site_label_A
_geom_hbond_site_symmetry_A
_geom_hbond_distance_DH
_geom_hbond_distance_HA
_geom_hbond_distance_DA
_geom_hbond_angle_DHA
C20 H20A C8 3_575 0.96 2.72 3.563(4) 147

loop_
_cod_related_entry_id
_cod_related_entry_database
_cod_related_entry_code
1 ChemSpider 21123906
